data_7116755
loop_
_publ_author_name
'Cameron M. Moore'
'Nathaniel K. Szymczak'

_publ_section_title
;
 Redox-induced fluoride ligand dissociation stabilized by intramolecular
 hydrogen bonding
;
_journal_name_full Chem.Commun.
_journal_page_first 5490
_journal_paper_doi 10.1039/C4cc06832G
_journal_volume 51
_journal_year 2015
_chemical_formula_moiety 'C18 H18 Cu F N4 O3, B F4'
_chemical_formula_sum 'C18 H18 B Cu F5 N4 O3'
_chemical_formula_weight 507.71
_chemical_name_systematic
; 
 ? 
;
_space_group_IT_number 15
_symmetry_cell_setting monoclinic
_symmetry_space_group_name_Hall '-I 2ya'
_symmetry_space_group_name_H-M 'I 1 2/a 1'
_atom_sites_solution_hydrogens geom
_atom_sites_solution_primary direct
_atom_sites_solution_secondary difmap
_audit_creation_method SHELXL-97
_cell_angle_alpha 90.00
_cell_angle_beta 90.988(6)
_cell_angle_gamma 90.00
_cell_formula_units_Z 8
_cell_length_a 15.4006(3)
_cell_length_b 9.5362(2)
_cell_length_c 28.090(2)
_cell_measurement_reflns_used 19255
_cell_measurement_temperature 240(2)
_cell_measurement_theta_max 68.30
_cell_measurement_theta_min 3.10
_cell_volume 4124.8(3)
_computing_structure_refinement 'SHELXL-97 (Sheldrick, 2008)'
_computing_structure_solution 'SHELXS-97 (Sheldrick, 2008)'
_diffrn_ambient_temperature 240(2)
_diffrn_detector_area_resol_mean 14.629
_diffrn_measured_fraction_theta_full 0.999
_diffrn_measured_fraction_theta_max 0.999
_diffrn_measurement_device_type 'Rigaku Saturn70 CCD'
_diffrn_measurement_method \w
_diffrn_radiation_monochromator graphite
_diffrn_radiation_source 'fine-focus sealed tube'
_diffrn_radiation_type CuK\a
_diffrn_radiation_wavelength 1.54178
_diffrn_reflns_av_R_equivalents 0.0898
_diffrn_reflns_av_sigmaI/netI 0.0370
_diffrn_reflns_limit_h_max 18
_diffrn_reflns_limit_h_min -17
_diffrn_reflns_limit_k_max 11
_diffrn_reflns_limit_k_min -11
_diffrn_reflns_limit_l_max 33
_diffrn_reflns_limit_l_min -33
_diffrn_reflns_number 56602
_diffrn_reflns_theta_full 68.24
_diffrn_reflns_theta_max 68.24
_diffrn_reflns_theta_min 3.15
_exptl_absorpt_coefficient_mu 2.179
_exptl_absorpt_correction_T_max 0.9577
_exptl_absorpt_correction_T_min 0.6951
_exptl_absorpt_correction_type multi-scan
_exptl_absorpt_process_details 'Jacobson, R. (1998) Private communication'
_exptl_crystal_colour green
_exptl_crystal_density_diffrn 1.635
_exptl_crystal_density_method 'not measured'
_exptl_crystal_description plate
_exptl_crystal_F_000 2056
_exptl_crystal_recrystallization_method 'Re-crystallisation from solvent: Dichloromethane/diethyl ether'
_exptl_crystal_size_max 0.18
_exptl_crystal_size_mid 0.14
_exptl_crystal_size_min 0.02
_refine_diff_density_max 0.355
_refine_diff_density_min -0.616
_refine_diff_density_rms 0.065
_refine_ls_extinction_method none
_refine_ls_goodness_of_fit_ref 1.152
_refine_ls_hydrogen_treatment mixed
_refine_ls_matrix_type full
_refine_ls_number_parameters 339
_refine_ls_number_reflns 3776
_refine_ls_number_restraints 0
_refine_ls_restrained_S_all 1.152
_refine_ls_R_factor_all 0.0631
_refine_ls_R_factor_gt 0.0559
_refine_ls_shift/su_max 0.000
_refine_ls_shift/su_mean 0.000
_refine_ls_structure_factor_coef Fsqd
_refine_ls_weighting_details 'calc w=1/[\s^2^(Fo^2^)+(0.0952P)^2^+2.1294P] where P=(Fo^2^+2Fc^2^)/3'
_refine_ls_weighting_scheme calc
_refine_ls_wR_factor_gt 0.1636
_refine_ls_wR_factor_ref 0.1712
_reflns_number_gt 3032
_reflns_number_total 3776
_reflns_threshold_expression >2sigma(I)
_cod_data_source_file c4cc06832g2.cif
_cod_data_source_block i2a
_cod_original_sg_symbol_H-M 'I 2/a'
_cod_database_code 7116755

loop_
_symmetry_equiv_pos_as_xyz
'x, y, z'
'-x+1/2, y, -z'
'x+1/2, y+1/2, z+1/2'
'-x+1, y+1/2, -z+1/2'
'-x, -y, -z'
'x-1/2, -y, z'
'-x+1/2, -y+1/2, -z+1/2'
'x, -y+1/2, z+1/2'

loop_
_atom_site_label
_atom_site_type_symbol
_atom_site_fract_x
_atom_site_fract_y
_atom_site_fract_z
_atom_site_U_iso_or_equiv
_atom_site_adp_type
_atom_site_occupancy
_atom_site_symmetry_multiplicity
_atom_site_calc_flag
_atom_site_refinement_flags
_atom_site_disorder_assembly
_atom_site_disorder_group
Cu1 Cu 0.66528(3) 0.14025(5) 0.099240(17) 0.0603(2) Uani 1 1 d . . .
F1 F 0.63205(16) 0.2638(2) 0.04790(8) 0.0784(6) Uani 1 1 d . . .
N1 N 0.69865(19) 0.0085(3) 0.15158(10) 0.0594(7) Uani 1 1 d . . .
N2 N 0.55888(19) 0.1749(3) 0.13938(10) 0.0581(7) Uani 1 1 d . . .
N3 N 0.7851(2) 0.2198(3) 0.11143(10) 0.0608(7) Uani 1 1 d . . .
O2 O 0.7926(3) 0.3604(3) 0.04521(10) 0.0836(9) Uani 1 1 d . . .
N4 N 0.6634(2) -0.0419(3) 0.05754(10) 0.0654(7) Uani 1 1 d . . .
C3 C 0.4980(3) 0.1137(4) 0.21365(15) 0.0752(11) Uani 1 1 d . . .
H3A H 0.4982 0.0575 0.2407 0.090 Uiso 1 1 calc R . .
O1 O 0.5032(3) 0.3583(3) 0.09570(13) 0.0872(9) Uani 1 1 d . . .
C2 C 0.5568(3) 0.0926(4) 0.17831(12) 0.0639(8) Uani 1 1 d . . .
C8 C 0.8205(3) 0.1738(4) 0.15288(14) 0.0662(9) Uani 1 1 d . . .
C6 C 0.5012(3) 0.2795(4) 0.13448(14) 0.0671(9) Uani 1 1 d . . .
O3 O 0.6034(2) 0.0487(4) -0.01106(10) 0.0915(9) Uani 1 1 d . . .
C1 C 0.6200(3) -0.0292(4) 0.17781(14) 0.0702(9) Uani 1 1 d . . .
H1A H 0.6358 -0.0546 0.2102 0.084 Uiso 1 1 calc R . .
H1B H 0.5924 -0.1097 0.1629 0.084 Uiso 1 1 calc R . .
C7 C 0.7617(3) 0.0862(4) 0.18253(14) 0.0716(10) Uani 1 1 d . . .
H7A H 0.7960 0.0201 0.2012 0.086 Uiso 1 1 calc R . .
H7B H 0.7305 0.1459 0.2044 0.086 Uiso 1 1 calc R . .
C5 C 0.4388(3) 0.3045(4) 0.16864(17) 0.0783(11) Uani 1 1 d . . .
H5A H 0.3985 0.3765 0.1647 0.094 Uiso 1 1 calc R . .
C12 C 0.8299(3) 0.3094(4) 0.08444(15) 0.0707(10) Uani 1 1 d . . .
C14 C 0.6921(3) -0.1535(4) 0.08337(15) 0.0691(9) Uani 1 1 d . . .
C11 C 0.9134(3) 0.3489(4) 0.0970(2) 0.0898(14) Uani 1 1 d . . .
H11A H 0.9451 0.4064 0.0769 0.108 Uiso 1 1 calc R . .
C4 C 0.4379(3) 0.2217(5) 0.20789(17) 0.0829(12) Uani 1 1 d . . .
H4A H 0.3968 0.2373 0.2312 0.100 Uiso 1 1 calc R . .
C15 C 0.6828(3) -0.2881(5) 0.06701(17) 0.0872(13) Uani 1 1 d . . .
H15A H 0.7014 -0.3640 0.0853 0.105 Uiso 1 1 calc R . .
C18 C 0.6283(3) -0.0611(5) 0.01473(14) 0.0755(10) Uani 1 1 d . . .
C9 C 0.9023(3) 0.2130(5) 0.1680(2) 0.0884(13) Uani 1 1 d . . .
H9A H 0.9258 0.1805 0.1966 0.106 Uiso 1 1 calc R . .
C17 C 0.6181(4) -0.1963(6) -0.00409(18) 0.0955(15) Uani 1 1 d . . .
H17A H 0.5934 -0.2094 -0.0342 0.115 Uiso 1 1 calc R . .
C10 C 0.9492(3) 0.3035(5) 0.1386(3) 0.1015(17) Uani 1 1 d . . .
H10A H 1.0047 0.3323 0.1478 0.122 Uiso 1 1 calc R . .
C16 C 0.6449(4) -0.3079(6) 0.0224(2) 0.1013(16) Uani 1 1 d . . .
H16A H 0.6379 -0.3982 0.0105 0.122 Uiso 1 1 calc R . .
C13 C 0.7385(3) -0.1167(4) 0.12903(15) 0.0691(9) Uani 1 1 d . . .
H13A H 0.7360 -0.1956 0.1508 0.083 Uiso 1 1 calc R . .
H13B H 0.7991 -0.0976 0.1227 0.083 Uiso 1 1 calc R . .
H1 H 0.548(4) 0.335(6) 0.082(2) 0.098(18) Uiso 1 1 d . . .
H2 H 0.729(5) 0.331(7) 0.047(2) 0.14(2) Uiso 1 1 d . . .
H3 H 0.608(4) 0.130(6) 0.004(2) 0.11(2) Uiso 1 1 d . . .
B1 B 0.6895(3) -0.4915(5) 0.19062(15) 0.0697(11) Uani 1 1 d . . .
F2 F 0.7542(6) -0.4205(11) 0.2208(3) 0.144(3) Uani 0.57 1 d P A 1
F3 F 0.6302(10) -0.3890(16) 0.1872(7) 0.121(5) Uani 0.57 1 d P A 1
F4 F 0.7297(7) -0.5068(9) 0.1494(3) 0.153(4) Uani 0.57 1 d P A 1
F5 F 0.6423(9) -0.5878(16) 0.2193(5) 0.091(3) Uani 0.57 1 d P A 1
F2A F 0.6541(14) -0.3674(18) 0.1963(7) 0.132(8) Uani 0.43 1 d P A 2
F3A F 0.6716(6) -0.5399(10) 0.1430(3) 0.100(3) Uani 0.43 1 d P A 2
F4A F 0.7704(5) -0.5045(12) 0.2004(4) 0.122(3) Uani 0.43 1 d P A 2
F5A F 0.6710(13) -0.609(2) 0.2103(7) 0.101(5) Uani 0.43 1 d P A 2

loop_
_atom_site_aniso_label
_atom_site_aniso_U_11
_atom_site_aniso_U_22
_atom_site_aniso_U_33
_atom_site_aniso_U_23
_atom_site_aniso_U_13
_atom_site_aniso_U_12
Cu1 0.0643(4) 0.0612(3) 0.0555(3) 0.0102(2) 0.0096(2) 0.0055(2)
F1 0.0870(16) 0.0829(14) 0.0654(12) 0.0182(10) 0.0076(11) 0.0080(12)
N1 0.0635(17) 0.0562(14) 0.0587(15) 0.0039(12) 0.0067(13) 0.0050(12)
N2 0.0589(17) 0.0535(14) 0.0620(16) -0.0016(11) 0.0082(12) 0.0015(12)
N3 0.0688(18) 0.0527(14) 0.0613(16) -0.0046(12) 0.0143(13) 0.0021(13)
O2 0.114(3) 0.0745(17) 0.0635(16) 0.0069(12) 0.0208(16) -0.0219(16)
N4 0.072(2) 0.0661(16) 0.0580(16) -0.0025(13) 0.0091(14) 0.0004(14)
C3 0.083(3) 0.072(2) 0.072(2) -0.0072(17) 0.026(2) -0.0160(19)
O1 0.095(2) 0.0795(19) 0.087(2) 0.0079(14) 0.0045(18) 0.0331(16)
C2 0.071(2) 0.0590(17) 0.0621(19) -0.0041(15) 0.0136(16) -0.0085(16)
C8 0.069(2) 0.0552(17) 0.075(2) -0.0078(16) 0.0014(18) 0.0046(16)
C6 0.064(2) 0.0626(19) 0.075(2) -0.0098(17) 0.0047(17) 0.0037(16)
O3 0.107(2) 0.106(2) 0.0607(16) 0.0044(16) -0.0074(15) -0.0038(19)
C1 0.081(3) 0.0638(19) 0.066(2) 0.0118(16) 0.0164(18) 0.0007(18)
C7 0.079(3) 0.070(2) 0.066(2) 0.0028(17) -0.0006(18) 0.0019(19)
C5 0.066(2) 0.070(2) 0.099(3) -0.023(2) 0.015(2) 0.0010(19)
C12 0.081(3) 0.0535(17) 0.078(2) -0.0139(17) 0.026(2) -0.0105(17)
C14 0.067(2) 0.067(2) 0.074(2) -0.0049(17) 0.0132(19) 0.0028(17)
C11 0.083(3) 0.066(2) 0.121(4) -0.012(2) 0.025(3) -0.018(2)
C4 0.076(3) 0.079(2) 0.095(3) -0.030(2) 0.033(2) -0.012(2)
C15 0.099(3) 0.069(2) 0.093(3) -0.012(2) 0.019(3) 0.003(2)
C18 0.076(3) 0.089(3) 0.062(2) -0.011(2) 0.0114(18) -0.010(2)
C9 0.073(3) 0.069(2) 0.122(4) -0.014(2) -0.018(3) 0.005(2)
C17 0.099(4) 0.110(4) 0.078(3) -0.028(3) 0.008(2) -0.015(3)
C10 0.073(3) 0.069(3) 0.162(5) -0.022(3) 0.004(3) -0.012(2)
C16 0.119(4) 0.084(3) 0.102(4) -0.033(3) 0.016(3) -0.012(3)
C13 0.070(2) 0.0614(19) 0.076(2) 0.0006(16) 0.0052(19) 0.0049(16)
B1 0.077(3) 0.070(2) 0.063(2) 0.0059(19) 0.012(2) 0.009(2)
F2 0.139(7) 0.182(7) 0.109(5) 0.042(5) -0.032(5) -0.090(6)
F3 0.096(5) 0.134(11) 0.134(9) 0.006(7) 0.013(5) 0.051(6)
F4 0.226(10) 0.127(7) 0.109(6) 0.005(5) 0.079(7) 0.068(7)
F5 0.100(6) 0.099(7) 0.075(5) -0.002(4) 0.017(4) -0.029(5)
F2A 0.23(2) 0.061(4) 0.109(9) -0.015(5) 0.066(12) 0.024(8)
F3A 0.151(8) 0.092(4) 0.058(3) -0.014(3) 0.021(4) -0.021(5)
F4A 0.063(4) 0.170(9) 0.134(8) -0.028(6) 0.012(4) -0.016(5)
F5A 0.150(16) 0.075(5) 0.077(7) 0.000(5) 0.013(7) -0.019(8)

loop_
_atom_type_symbol
_atom_type_description
_atom_type_scat_dispersion_real
_atom_type_scat_dispersion_imag
_atom_type_scat_source
C C 0.0181 0.0091 'International Tables Vol C Tables 4.2.6.8 and 6.1.1.4'
H H 0.0000 0.0000 'International Tables Vol C Tables 4.2.6.8 and 6.1.1.4'
B B 0.0090 0.0039 'International Tables Vol C Tables 4.2.6.8 and 6.1.1.4'
N N 0.0311 0.0180 'International Tables Vol C Tables 4.2.6.8 and 6.1.1.4'
O O 0.0492 0.0322 'International Tables Vol C Tables 4.2.6.8 and 6.1.1.4'
F F 0.0727 0.0534 'International Tables Vol C Tables 4.2.6.8 and 6.1.1.4'
Cu Cu -1.9646 0.5888 'International Tables Vol C Tables 4.2.6.8 and 6.1.1.4'

loop_
_geom_angle_atom_site_label_1
_geom_angle_atom_site_label_2
_geom_angle_atom_site_label_3
_geom_angle
F1 Cu1 N1 178.70(12)
F1 Cu1 N3 97.32(11)
N1 Cu1 N3 83.60(12)
F1 Cu1 N2 96.30(11)
N1 Cu1 N2 83.88(12)
N3 Cu1 N2 126.04(11)
F1 Cu1 N4 95.03(11)
N1 Cu1 N4 83.74(12)
N3 Cu1 N4 114.19(12)
N2 Cu1 N4 116.21(12)
C1 N1 C13 111.5(3)
C1 N1 C7 111.3(3)
C13 N1 C7 112.2(3)
C1 N1 Cu1 108.6(2)
C13 N1 Cu1 107.1(2)
C7 N1 Cu1 105.9(2)
C6 N2 C2 119.4(3)
C6 N2 Cu1 127.1(2)
C2 N2 Cu1 112.8(2)
C12 N3 C8 119.4(4)
C12 N3 Cu1 128.4(3)
C8 N3 Cu1 112.2(2)
C18 N4 C14 120.1(3)
C18 N4 Cu1 128.7(3)
C14 N4 Cu1 110.5(2)
C2 C3 C4 118.1(4)
N2 C2 C3 121.9(4)
N2 C2 C1 114.5(3)
C3 C2 C1 123.5(4)
N3 C8 C9 122.1(4)
N3 C8 C7 115.0(3)
C9 C8 C7 122.7(4)
O1 C6 N2 118.8(3)
O1 C6 C5 119.7(4)
N2 C6 C5 121.4(4)
N1 C1 C2 110.6(3)
N1 C7 C8 110.3(3)
C4 C5 C6 118.5(4)
O2 C12 N3 118.9(4)
O2 C12 C11 120.0(4)
N3 C12 C11 121.0(4)
N4 C14 C15 121.6(4)
N4 C14 C13 114.8(3)
C15 C14 C13 123.5(4)
C10 C11 C12 119.7(5)
C5 C4 C3 120.6(4)
C14 C15 C16 118.1(5)
N4 C18 O3 119.8(4)
N4 C18 C17 120.8(4)
O3 C18 C17 119.4(4)
C8 C9 C10 117.7(5)
C16 C17 C18 118.9(5)
C11 C10 C9 119.9(5)
C17 C16 C15 120.5(5)
N1 C13 C14 110.9(3)
F4A B1 F5A 92.6(11)
F4A B1 F2A 117.8(11)
F5A B1 F2A 129.7(12)
F4A B1 F4 73.1(7)
F5A B1 F4 112.9(8)
F2A B1 F4 113.9(11)
F4A B1 F3 138.4(9)
F5A B1 F3 120.8(12)
F2A B1 F3 21.3(14)
F4 B1 F3 110.1(10)
F4A B1 F5 108.7(9)
F5A B1 F5 22.6(9)
F2A B1 F5 107.1(11)
F4 B1 F5 132.0(8)
F3 B1 F5 99.0(11)
F4A B1 F3A 109.9(7)
F5A B1 F3A 94.6(10)
F2A B1 F3A 109.2(10)
F4 B1 F3A 40.5(5)
F3 B1 F3A 92.7(9)
F5 B1 F3A 103.1(8)
F4A B1 F2 42.9(5)
F5A B1 F2 108.0(11)
F2A B1 F2 78.1(11)
F4 B1 F2 103.4(7)
F3 B1 F2 99.3(8)
F5 B1 F2 108.6(8)
F3A B1 F2 143.6(6)

loop_
_geom_bond_atom_site_label_1
_geom_bond_atom_site_label_2
_geom_bond_distance
Cu1 F1 1.925(2)
Cu1 N1 1.994(3)
Cu1 N3 2.019(3)
Cu1 N2 2.032(3)
Cu1 N4 2.095(3)
N1 C1 1.474(5)
N1 C13 1.489(5)
N1 C7 1.490(5)
N2 C6 1.341(5)
N2 C2 1.347(5)
N3 C12 1.341(5)
N3 C8 1.350(5)
O2 C12 1.326(5)
N4 C18 1.323(5)
N4 C14 1.357(5)
C3 C2 1.370(5)
C3 C4 1.392(7)
O1 C6 1.324(5)
C2 C1 1.516(5)
C8 C9 1.375(6)
C8 C7 1.495(6)
C6 C5 1.391(6)
O3 C18 1.326(6)
C5 C4 1.356(7)
C12 C11 1.380(7)
C14 C15 1.370(6)
C14 C13 1.500(6)
C11 C10 1.356(8)
C15 C16 1.385(7)
C18 C17 1.401(7)
C9 C10 1.402(8)
C17 C16 1.359(8)
B1 F4A 1.277(9)
B1 F5A 1.284(19)
B1 F2A 1.313(16)
B1 F4 1.330(8)
B1 F3 1.339(14)
B1 F5 1.428(15)
B1 F3A 1.438(9)
B1 F2 1.462(8)
